data_7118512
loop_
_publ_author_name
'Juli\'a, Fabio'
'Bautista, Delia'
'Gonz\'alez-Herrero, Pablo'

_publ_section_title
;
 Developing strongly luminescent platinum(iv) complexes: facile synthesis
 of bis-cyclometalated neutral emitters.
;
_journal_issue 8
_journal_name_full 'Chemical communications (Cambridge, England)'
_journal_page_first 1657
_journal_page_last 1660
_journal_paper_doi 10.1039/c5cc09566b
_journal_volume 52
_journal_year 2016
_chemical_formula_sum 'C25 H23 Cl N2 O2 Pt'
_chemical_formula_weight 613.99
_space_group_crystal_system monoclinic
_space_group_IT_number 14
_space_group_name_Hall '-P 2yn'
_space_group_name_H-M_alt 'P 1 21/n 1'
_symmetry_space_group_name_Hall '-P 2yn'
_symmetry_space_group_name_H-M 'P 1 21/n 1'
_atom_sites_solution_hydrogens geom
_audit_creation_method SHELXL-2014/7
_audit_update_record
;
2015-11-06 deposited with the CCDC.
2015-12-02 downloaded from the CCDC.
;
_cell_angle_alpha 90
_cell_angle_beta 109.9388(19)
_cell_angle_gamma 90
_cell_formula_units_Z 4
_cell_length_a 10.0073(6)
_cell_length_b 21.4773(12)
_cell_length_c 11.0633(6)
_cell_measurement_reflns_used 9884
_cell_measurement_temperature 100(2)
_cell_measurement_theta_max 30.46
_cell_measurement_theta_min 2.17
_cell_volume 2235.3(2)
_computing_cell_refinement 'SAINT V8.34A (Bruker AXS Inc., 2011)'
_computing_data_collection 'APEX2 2014.1-1 (Bruker AXS Inc.)'
_computing_data_reduction 'SAINT V8.34A (Bruker AXS Inc., 2011)'
_computing_molecular_graphics 'SHELXL-2014/7 (Sheldrick, 2014)'
_computing_publication_material 'SHELXL-2014/7 (Sheldrick, 2014)'
_computing_structure_refinement 'SHELXL-2014/7 (Sheldrick, 2014)'
_computing_structure_solution 'SHELXL-2014/7 (Sheldrick, 2014)'
_diffrn_ambient_temperature 100(2)
_diffrn_detector_area_resol_mean 10.4167
_diffrn_measured_fraction_theta_full 1.000
_diffrn_measured_fraction_theta_max 0.996
_diffrn_measurement_device_type 'Bruker D8 QUEST'
_diffrn_measurement_method 'w and phi scans'
_diffrn_radiation_type MoK\a
_diffrn_radiation_wavelength 0.71073
_diffrn_reflns_av_R_equivalents 0.0655
_diffrn_reflns_av_unetI/netI 0.0436
_diffrn_reflns_laue_measured_fraction_full 1.000
_diffrn_reflns_laue_measured_fraction_max 0.996
_diffrn_reflns_limit_h_max 14
_diffrn_reflns_limit_h_min -14
_diffrn_reflns_limit_k_max 30
_diffrn_reflns_limit_k_min -30
_diffrn_reflns_limit_l_max 15
_diffrn_reflns_limit_l_min -15
_diffrn_reflns_number 62220
_diffrn_reflns_point_group_measured_fraction_full 1.000
_diffrn_reflns_point_group_measured_fraction_max 0.996
_diffrn_reflns_theta_full 25.242
_diffrn_reflns_theta_max 30.597
_diffrn_reflns_theta_min 2.176
_diffrn_source 'high brilliance microfocus sealed tube '
_exptl_absorpt_coefficient_mu 6.421
_exptl_absorpt_correction_T_max 0.7461
_exptl_absorpt_correction_T_min 0.6473
_exptl_absorpt_correction_type multi-scan
_exptl_absorpt_process_details SADABS
_exptl_crystal_colour colourless
_exptl_crystal_density_diffrn 1.824
_exptl_crystal_description block
_exptl_crystal_F_000 1192
_exptl_crystal_size_max 0.130
_exptl_crystal_size_mid 0.120
_exptl_crystal_size_min 0.110
_refine_diff_density_max 0.993
_refine_diff_density_min -1.303
_refine_diff_density_rms 0.170
_refine_ls_extinction_method none
_refine_ls_goodness_of_fit_ref 1.054
_refine_ls_hydrogen_treatment constr
_refine_ls_matrix_type full
_refine_ls_number_parameters 283
_refine_ls_number_reflns 6862
_refine_ls_number_restraints 0
_refine_ls_restrained_S_all 1.054
_refine_ls_R_factor_all 0.0552
_refine_ls_R_factor_gt 0.0343
_refine_ls_shift/su_max 0.001
_refine_ls_shift/su_mean 0.000
_refine_ls_structure_factor_coef Fsqd
_refine_ls_weighting_details 'w=1/[\s^2^(Fo^2^)+(0.0049P)^2^+7.5525P] where P=(Fo^2^+2Fc^2^)/3'
_refine_ls_weighting_scheme calc
_refine_ls_wR_factor_gt 0.0489
_refine_ls_wR_factor_ref 0.0527
_reflns_Friedel_coverage 0.000
_reflns_number_gt 5487
_reflns_number_total 6862
_reflns_threshold_expression 'I > 2\s(I)'
_cod_data_source_file c5cc09566b2.cif
_cod_data_source_block faf74a_0msp
_cod_database_code 7118512
_shelx_shelxl_version_number 2014/7
_shelx_space_group_comment
;
The symmetry employed for this shelxl refinement is uniquely defined
by the following loop, which should always be used as a source of
symmetry information in preference to the above space-group names.
They are only intended as comments.
;
_shelx_estimated_absorpt_t_min 0.489
_shelx_estimated_absorpt_t_max 0.539

loop_
_space_group_symop_operation_xyz
'x, y, z'
'-x+1/2, y+1/2, -z+1/2'
'-x, -y, -z'
'x-1/2, -y-1/2, z-1/2'

loop_
_atom_site_label
_atom_site_type_symbol
_atom_site_fract_x
_atom_site_fract_y
_atom_site_fract_z
_atom_site_U_iso_or_equiv
_atom_site_adp_type
_atom_site_occupancy
_atom_site_site_symmetry_order
_atom_site_calc_flag
_atom_site_refinement_flags_posn
_atom_site_refinement_flags_adp
Pt1 Pt 0.15007(2) 0.10068(2) 0.32252(2) 0.01330(4) Uani 1 1 d . .
Cl1 Cl 0.24761(9) -0.00442(4) 0.35489(8) 0.01607(16) Uani 1 1 d . .
C23 C 0.0969(4) 0.09423(17) 0.4868(3) 0.0180(7) Uani 1 1 d . .
H23A H 0.0101 0.1182 0.4753 0.027 Uiso 1 1 calc R U
H23B H 0.1746 0.1109 0.5601 0.027 Uiso 1 1 calc R U
H23C H 0.0807 0.0505 0.5030 0.027 Uiso 1 1 calc R U
N1 N 0.1850(3) 0.10539(14) 0.1409(3) 0.0175(6) Uani 1 1 d . .
N2 N 0.3476(3) 0.14571(14) 0.4242(3) 0.0176(6) Uani 1 1 d . .
O1 O -0.4011(3) 0.01862(13) 0.1746(2) 0.0242(6) Uani 1 1 d . .
O2 O -0.2212(3) 0.29656(13) 0.2096(3) 0.0331(7) Uani 1 1 d . .
C1 C -0.0390(4) 0.06985(15) 0.2058(3) 0.0140(7) Uani 1 1 d . .
C2 C -0.1536(4) 0.05116(16) 0.2424(3) 0.0161(7) Uani 1 1 d . .
H2 H -0.1431 0.0483 0.3309 0.019 Uiso 1 1 calc R U
C3 C -0.2833(4) 0.03679(17) 0.1483(3) 0.0181(7) Uani 1 1 d . .
C4 C -0.2996(4) 0.03935(17) 0.0178(3) 0.0192(7) Uani 1 1 d . .
H4 H -0.3891 0.0302 -0.0455 0.023 Uiso 1 1 calc R U
C5 C -0.1858(4) 0.05511(16) -0.0182(3) 0.0182(7) Uani 1 1 d . .
H5 H -0.1959 0.0552 -0.1067 0.022 Uiso 1 1 calc R U
C6 C -0.0549(4) 0.07103(15) 0.0740(3) 0.0148(7) Uani 1 1 d . .
C7 C 0.0691(4) 0.08928(14) 0.0403(3) 0.0157(7) Uani 1 1 d . .
C8 C 0.0735(4) 0.09061(16) -0.0848(3) 0.0200(8) Uani 1 1 d . .
H8 H -0.0077 0.0791 -0.1557 0.024 Uiso 1 1 calc R U
C9 C 0.1967(4) 0.10877(17) -0.1039(4) 0.0244(8) Uani 1 1 d . .
H9 H 0.2005 0.1103 -0.1885 0.029 Uiso 1 1 calc R U
C10 C 0.3148(5) 0.12475(19) -0.0002(4) 0.0270(9) Uani 1 1 d . .
H10 H 0.4005 0.1372 -0.0122 0.032 Uiso 1 1 calc R U
C11 C 0.3056(4) 0.12223(17) 0.1215(4) 0.0211(8) Uani 1 1 d . .
H11 H 0.3867 0.1327 0.1935 0.025 Uiso 1 1 calc R U
C12 C 0.0841(4) 0.18937(16) 0.3080(3) 0.0184(7) Uani 1 1 d . .
C13 C -0.0559(4) 0.20939(17) 0.2593(3) 0.0222(8) Uani 1 1 d . .
H13 H -0.1307 0.1799 0.2285 0.027 Uiso 1 1 calc R U
C14 C -0.0866(5) 0.27274(18) 0.2556(4) 0.0267(9) Uani 1 1 d . .
C15 C 0.0222(5) 0.31648(18) 0.3005(4) 0.0315(10) Uani 1 1 d . .
H15 H 0.0007 0.3597 0.2962 0.038 Uiso 1 1 calc R U
C16 C 0.1604(5) 0.29658(18) 0.3507(4) 0.0293(10) Uani 1 1 d . .
H16 H 0.2344 0.3263 0.3825 0.035 Uiso 1 1 calc R U
C17 C 0.1945(4) 0.23289(17) 0.3560(3) 0.0209(8) Uani 1 1 d . .
C18 C 0.3386(4) 0.20892(17) 0.4145(3) 0.0223(8) Uani 1 1 d . .
C19 C 0.4631(5) 0.24438(19) 0.4606(4) 0.0283(9) Uani 1 1 d . .
H19 H 0.4578 0.2885 0.4536 0.034 Uiso 1 1 calc R U
C20 C 0.5923(5) 0.2163(2) 0.5156(4) 0.0315(10) Uani 1 1 d . .
H20 H 0.6766 0.2406 0.5460 0.038 Uiso 1 1 calc R U
C21 C 0.5990(4) 0.1517(2) 0.5264(4) 0.0273(9) Uani 1 1 d . .
H21 H 0.6874 0.1312 0.5649 0.033 Uiso 1 1 calc R U
C22 C 0.4736(4) 0.11810(18) 0.4796(3) 0.0218(8) Uani 1 1 d . .
H22 H 0.4772 0.0740 0.4872 0.026 Uiso 1 1 calc R U
C24 C -0.3902(4) 0.0124(2) 0.3059(3) 0.0273(9) Uani 1 1 d . .
H24A H -0.3197 -0.0196 0.3472 0.041 Uiso 1 1 calc R U
H24B H -0.4828 0.0003 0.3105 0.041 Uiso 1 1 calc R U
H24C H -0.3607 0.0522 0.3502 0.041 Uiso 1 1 calc R U
C25 C -0.3376(5) 0.2543(2) 0.1760(4) 0.0364(11) Uani 1 1 d . .
H25A H -0.3349 0.2280 0.1046 0.055 Uiso 1 1 calc R U
H25B H -0.4270 0.2777 0.1501 0.055 Uiso 1 1 calc R U
H25C H -0.3311 0.2281 0.2504 0.055 Uiso 1 1 calc R U

loop_
_atom_site_aniso_label
_atom_site_aniso_U_11
_atom_site_aniso_U_22
_atom_site_aniso_U_33
_atom_site_aniso_U_23
_atom_site_aniso_U_13
_atom_site_aniso_U_12
Pt1 0.01948(6) 0.01109(6) 0.01149(6) -0.00161(6) 0.00808(4) -0.00246(6)
Cl1 0.0191(4) 0.0149(4) 0.0138(4) -0.0008(3) 0.0050(3) -0.0008(3)
C23 0.0225(17) 0.0212(19) 0.0116(15) -0.0028(14) 0.0074(13) -0.0053(15)
N1 0.0275(16) 0.0129(14) 0.0168(14) 0.0005(12) 0.0137(12) 0.0000(13)
N2 0.0246(16) 0.0183(15) 0.0134(14) -0.0039(12) 0.0112(13) -0.0075(13)
O1 0.0145(12) 0.0431(17) 0.0143(12) -0.0011(12) 0.0041(10) -0.0025(12)
O2 0.0500(19) 0.0220(15) 0.0328(16) 0.0045(13) 0.0213(14) 0.0165(14)
C1 0.0197(17) 0.0095(16) 0.0123(16) 0.0022(12) 0.0050(13) 0.0031(13)
C2 0.0211(17) 0.0179(17) 0.0111(16) 0.0019(13) 0.0077(14) 0.0035(14)
C3 0.0187(17) 0.0189(18) 0.0174(17) -0.0009(14) 0.0072(14) 0.0011(14)
C4 0.0219(18) 0.0212(19) 0.0114(16) 0.0009(14) 0.0017(14) 0.0041(15)
C5 0.032(2) 0.0133(17) 0.0100(16) 0.0012(13) 0.0073(15) 0.0059(15)
C6 0.0259(18) 0.0089(15) 0.0113(16) 0.0012(12) 0.0086(14) 0.0052(14)
C7 0.0278(19) 0.0060(16) 0.0163(16) 0.0035(12) 0.0113(14) 0.0023(13)
C8 0.034(2) 0.0127(18) 0.0152(16) 0.0020(13) 0.0103(15) 0.0028(15)
C9 0.043(2) 0.0181(19) 0.0192(18) 0.0041(15) 0.0202(17) 0.0021(17)
C10 0.036(2) 0.025(2) 0.030(2) -0.0022(17) 0.0229(19) -0.0045(17)
C11 0.027(2) 0.0180(18) 0.0235(19) -0.0006(15) 0.0150(16) -0.0052(15)
C12 0.033(2) 0.0122(17) 0.0159(17) -0.0010(13) 0.0167(16) -0.0034(15)
C13 0.038(2) 0.0172(18) 0.0192(18) -0.0012(14) 0.0196(17) 0.0018(16)
C14 0.048(3) 0.020(2) 0.0184(19) 0.0047(15) 0.0207(19) 0.0120(18)
C15 0.067(3) 0.0111(18) 0.028(2) -0.0001(15) 0.031(2) 0.0032(19)
C16 0.056(3) 0.0152(18) 0.026(2) -0.0050(15) 0.026(2) -0.0085(19)
C17 0.034(2) 0.0155(18) 0.0192(18) -0.0051(14) 0.0167(16) -0.0034(16)
C18 0.040(2) 0.0174(19) 0.0164(18) -0.0058(14) 0.0185(17) -0.0089(17)
C19 0.048(3) 0.0200(19) 0.022(2) -0.0078(16) 0.0187(19) -0.0166(19)
C20 0.035(2) 0.037(2) 0.024(2) -0.0082(18) 0.0127(18) -0.022(2)
C21 0.028(2) 0.035(2) 0.0214(19) -0.0063(17) 0.0111(17) -0.0137(18)
C22 0.026(2) 0.025(2) 0.0168(18) -0.0038(15) 0.0106(16) -0.0084(16)
C24 0.0171(18) 0.050(3) 0.0159(18) -0.0012(17) 0.0069(16) -0.0020(17)
C25 0.047(3) 0.033(2) 0.035(2) 0.011(2) 0.021(2) 0.018(2)

loop_
_atom_type_symbol
_atom_type_description
_atom_type_scat_dispersion_real
_atom_type_scat_dispersion_imag
_atom_type_scat_source
C C 0.0033 0.0016 'International Tables Vol C Tables 4.2.6.8 and 6.1.1.4'
H H 0.0000 0.0000 'International Tables Vol C Tables 4.2.6.8 and 6.1.1.4'
N N 0.0061 0.0033 'International Tables Vol C Tables 4.2.6.8 and 6.1.1.4'
O O 0.0106 0.0060 'International Tables Vol C Tables 4.2.6.8 and 6.1.1.4'
Cl Cl 0.1484 0.1585 'International Tables Vol C Tables 4.2.6.8 and 6.1.1.4'
Pt Pt -1.7033 8.3905 'International Tables Vol C Tables 4.2.6.8 and 6.1.1.4'

loop_
_geom_angle_atom_site_label_1
_geom_angle_atom_site_label_2
_geom_angle_atom_site_label_3
_geom_angle
C12 Pt1 C1 92.84(14)
C12 Pt1 C23 87.56(14)
C1 Pt1 C23 94.27(13)
C12 Pt1 N2 80.37(14)
C1 Pt1 N2 170.49(12)
C23 Pt1 N2 92.09(12)
C12 Pt1 N1 91.98(12)
C1 Pt1 N1 80.38(12)
C23 Pt1 N1 174.61(13)
N2 Pt1 N1 93.13(11)
C12 Pt1 Cl1 175.24(11)
C1 Pt1 Cl1 91.81(9)
C23 Pt1 Cl1 91.09(11)
N2 Pt1 Cl1 95.13(9)
N1 Pt1 Cl1 89.79(8)
C11 N1 C7 120.1(3)
C11 N1 Pt1 126.9(2)
C7 N1 Pt1 113.0(2)
C22 N2 C18 120.3(3)
C22 N2 Pt1 126.7(2)
C18 N2 Pt1 112.6(3)
C3 O1 C24 118.2(3)
C14 O2 C25 118.3(3)
C2 C1 C6 119.3(3)
C2 C1 Pt1 126.6(2)
C6 C1 Pt1 114.1(2)
C3 C2 C1 119.6(3)
O1 C3 C2 123.8(3)
O1 C3 C4 115.2(3)
C2 C3 C4 121.0(3)
C5 C4 C3 119.6(3)
C4 C5 C6 120.8(3)
C5 C6 C1 119.7(3)
C5 C6 C7 122.9(3)
C1 C6 C7 117.4(3)
N1 C7 C8 120.2(3)
N1 C7 C6 115.0(3)
C8 C7 C6 124.8(3)
C9 C8 C7 119.3(3)
C8 C9 C10 120.0(3)
C9 C10 C11 118.5(4)
N1 C11 C10 121.9(4)
C13 C12 C17 120.0(3)
C13 C12 Pt1 126.0(3)
C17 C12 Pt1 114.0(3)
C12 C13 C14 119.9(4)
O2 C14 C13 123.8(4)
O2 C14 C15 115.5(4)
C13 C14 C15 120.7(4)
C16 C15 C14 119.4(4)
C15 C16 C17 121.1(4)
C12 C17 C16 118.9(4)
C12 C17 C18 117.6(3)
C16 C17 C18 123.4(4)
N2 C18 C19 119.1(4)
N2 C18 C17 114.6(3)
C19 C18 C17 126.3(4)
C20 C19 C18 120.8(4)
C19 C20 C21 119.2(4)
C22 C21 C20 118.4(4)
N2 C22 C21 122.1(4)

loop_
_geom_bond_atom_site_label_1
_geom_bond_atom_site_label_2
_geom_bond_distance
Pt1 C12 2.004(4)
Pt1 C1 2.005(3)
Pt1 C23 2.065(3)
Pt1 N2 2.143(3)
Pt1 N1 2.156(3)
Pt1 Cl1 2.4369(8)
N1 C11 1.346(5)
N1 C7 1.350(5)
N2 C22 1.338(5)
N2 C18 1.362(5)
O1 C3 1.365(4)
O1 C24 1.425(4)
O2 C14 1.367(5)
O2 C25 1.423(6)
C1 C2 1.398(5)
C1 C6 1.413(4)
C2 C3 1.394(5)
C3 C4 1.397(5)
C4 C5 1.372(5)
C5 C6 1.400(5)
C6 C7 1.466(5)
C7 C8 1.400(5)
C8 C9 1.377(5)
C9 C10 1.380(6)
C10 C11 1.382(5)
C12 C13 1.387(5)
C12 C17 1.405(5)
C13 C14 1.392(5)
C14 C15 1.395(6)
C15 C16 1.372(6)
C16 C17 1.406(5)
C17 C18 1.458(6)
C18 C19 1.400(5)
C19 C20 1.367(6)
C20 C21 1.392(6)
C21 C22 1.386(5)

loop_
_geom_hbond_atom_site_label_D
_geom_hbond_atom_site_label_H
_geom_hbond_atom_site_label_A
_geom_hbond_distance_DH
_geom_hbond_distance_HA
_geom_hbond_distance_DA
_geom_hbond_angle_DHA
_geom_hbond_site_symmetry_A
C4 H4 O1 0.95 2.35 3.272(4) 164.5 3_455
